data_4129807
loop_
_publ_author_name
'Yau, Hon Man'
'McKay, Alasdair I.'
'Hesse, Henrique'
'Xu, Ran'
'He, Mushi'
'Holt, Camille E.'
'Ball, Graham E.'

_publ_section_title
;
 Observation of Cationic Transition Metal-Alkane Complexes with Moderate
 Stability in Hydrofluorocarbon Solution.
;
_journal_issue 1
_journal_name_full 'Journal of the American Chemical Society'
_journal_page_first 281
_journal_page_last 288
_journal_paper_doi 10.1021/jacs.5b10583
_journal_volume 138
_journal_year 2016
_chemical_formula_moiety 'C37 H30 Al F36 O7 Re'
_chemical_formula_sum 'C37 H30 Al F36 O7 Re'
_chemical_formula_weight 1483.79
_chemical_name_common '[Re(C6Et6)(CO)3][Al(OtBuF)4]'
_space_group_crystal_system triclinic
_space_group_IT_number 2
_space_group_name_Hall '-P 1'
_space_group_name_H-M_alt 'P -1'
_symmetry_cell_setting triclinic
_symmetry_Int_Tables_number 2
_symmetry_space_group_name_H-M 'P -1'
_atom_sites_solution_hydrogens geom
_cell_angle_alpha 91.371(3)
_cell_angle_beta 90.174(3)
_cell_angle_gamma 95.164(4)
_cell_formula_units_Z 2
_cell_length_a 10.7307(9)
_cell_length_b 14.8887(13)
_cell_length_c 15.7012(11)
_cell_measurement_temperature 150(2)
_cell_volume 2497.6(3)
_computing_cell_refinement 'Bruker Apex II software'
_computing_data_collection 'Bruker Apex II software'
_computing_data_reduction X-Seed
_computing_molecular_graphics 'X-Seed / POV-Ray'
_computing_publication_material 'Microsoft Office 2010'
_computing_structure_refinement 'SHELXL-2014 (Sheldrick, 2014)'
_computing_structure_solution 'SHELXS-2014 (Sheldrick, 2014)'
_diffrn_ambient_temperature 150(2)
_diffrn_measured_fraction_theta_full 0.994
_diffrn_measured_fraction_theta_max 0.985
_diffrn_measurement_device_type 'Bruker Kappa Apex II'
_diffrn_measurement_method 'phi and omega scans'
_diffrn_radiation_probe x-ray
_diffrn_radiation_type MoK\a
_diffrn_radiation_wavelength 0.71073
_diffrn_reflns_av_R_equivalents 0.0710
_diffrn_reflns_av_unetI/netI 0.0782
_diffrn_reflns_Laue_measured_fraction_full 0.994
_diffrn_reflns_Laue_measured_fraction_max 0.985
_diffrn_reflns_limit_h_max 13
_diffrn_reflns_limit_h_min -13
_diffrn_reflns_limit_k_max 19
_diffrn_reflns_limit_k_min -19
_diffrn_reflns_limit_l_max 19
_diffrn_reflns_limit_l_min -19
_diffrn_reflns_number 37630
_diffrn_reflns_point_group_measured_fraction_full 0.994
_diffrn_reflns_point_group_measured_fraction_max 0.985
_diffrn_reflns_theta_full 25.242
_diffrn_reflns_theta_max 27.135
_diffrn_reflns_theta_min 1.297
_diffrn_source 'Bruker Quazar Multilayer Optics'
_exptl_absorpt_coefficient_mu 2.631
_exptl_absorpt_correction_T_max 0.7461
_exptl_absorpt_correction_T_min 0.6467
_exptl_absorpt_correction_type multi-scan
_exptl_absorpt_process_details SADABS
_exptl_crystal_colour colourless
_exptl_crystal_density_diffrn 1.973
_exptl_crystal_description 'elongated tabular plate'
_exptl_crystal_F_000 1440
_exptl_crystal_size_max 0.080
_exptl_crystal_size_mid 0.040
_exptl_crystal_size_min 0.010
_refine_diff_density_max 6.466
_refine_diff_density_min -1.893
_refine_diff_density_rms 0.193
_refine_ls_extinction_method none
_refine_ls_goodness_of_fit_ref 1.038
_refine_ls_hydrogen_treatment constr
_refine_ls_matrix_type full
_refine_ls_number_parameters 1307
_refine_ls_number_reflns 10885
_refine_ls_number_restraints 277
_refine_ls_restrained_S_all 1.041
_refine_ls_R_factor_all 0.0814
_refine_ls_R_factor_gt 0.0671
_refine_ls_shift/su_max 0.002
_refine_ls_shift/su_mean 0.000
_refine_ls_structure_factor_coef Fsqd
_refine_ls_weighting_details 'w=1/[\s^2^(Fo^2^)+(0.1170P)^2^+5.3161P] where P=(Fo^2^+2Fc^2^)/3'
_refine_ls_weighting_scheme calc
_refine_ls_wR_factor_gt 0.1704
_refine_ls_wR_factor_ref 0.1828
_reflns_Friedel_coverage 0.000
_reflns_number_gt 8932
_reflns_number_total 10885
_reflns_threshold_expression 'I > 2\s(I)'
_cod_data_source_file ja5b10583_si_001.cif
_cod_data_source_block added_by_encifer
_cod_database_code 4129807
_shelx_space_group_comment
;
The symmetry employed for this shelxl refinement is uniquely defined
by the following loop, which should always be used as a source of
symmetry information in preference to the above space-group names.
They are only intended as comments.
;
_shelx_estimated_absorpt_t_min 0.817
_shelx_estimated_absorpt_t_max 0.974

loop_
_space_group_symop_operation_xyz
'x, y, z'
'-x, -y, -z'

loop_
_atom_site_label
_atom_site_type_symbol
_atom_site_fract_x
_atom_site_fract_y
_atom_site_fract_z
_atom_site_U_iso_or_equiv
_atom_site_adp_type
_atom_site_occupancy
_atom_site_site_symmetry_order
_atom_site_calc_flag
_atom_site_refinement_flags_posn
_atom_site_refinement_flags_adp
_atom_site_refinement_flags_occupancy
_atom_site_disorder_assembly
_atom_site_disorder_group
Re1 Re 0.96109(2) 0.61064(2) 0.73491(2) 0.02920(12) Uani 1 1 d . . . . .
Al1 Al 0.49277(18) 0.17847(14) 0.75615(12) 0.0251(4) Uani 1 1 d D . . . .
F1A F 0.7201(12) 0.0059(6) 0.7194(12) 0.38(2) Uani 1 1 d D . . . .
F2A F 0.8837(7) 0.0718(7) 0.6604(6) 0.129(4) Uani 1 1 d D . . . .
F3A F 0.7012(13) 0.0998(12) 0.6203(7) 0.259(13) Uani 1 1 d D . . . .
F4A F 0.8315(19) 0.3137(8) 0.7323(17) 0.21(3) Uani 0.491(5) 1 d D . P A 1
F4B F 0.8434(15) 0.2469(12) 0.6401(8) 0.152(11) Uani 0.509(5) 1 d D . P A 2
F5A F 0.8715(16) 0.2619(11) 0.8554(11) 0.135(11) Uani 0.491(5) 1 d D . P A 1
F5B F 0.9749(10) 0.2268(11) 0.7410(12) 0.110(13) Uani 0.509(5) 1 d D . P A 2
F6A F 0.9759(9) 0.2231(15) 0.7458(16) 0.20(3) Uani 0.491(5) 1 d D . P A 1
F6B F 0.8305(15) 0.3157(6) 0.7635(13) 0.088(6) Uani 0.509(5) 1 d D . P A 2
F7A F 0.8977(10) 0.0660(9) 0.8256(12) 0.085(9) Uani 0.491(5) 1 d D . P A 1
F7B F 0.708(2) 0.0708(14) 0.8735(10) 0.128(10) Uani 0.509(5) 1 d D . P A 2
F8A F 0.7402(17) 0.1092(9) 0.8959(5) 0.070(5) Uani 0.491(5) 1 d D . P A 1
F8B F 0.8277(19) 0.1941(13) 0.8934(10) 0.134(8) Uani 0.509(5) 1 d D . P A 2
F9A F 0.7108(12) 0.0092(6) 0.7956(9) 0.085(5) Uani 0.491(5) 1 d D . P A 1
F9B F 0.902(2) 0.0772(16) 0.8357(12) 0.155(17) Uani 0.509(5) 1 d D . P A 2
F10A F 0.5286(15) 0.1822(10) 0.9626(8) 0.101(7) Uani 0.491(5) 1 d D . P A 1
F10B F 0.2319(15) 0.280(2) 0.8457(10) 0.165(14) Uani 0.509(5) 1 d D . P A 2
F11A F 0.3345(12) 0.1946(9) 0.9893(8) 0.088(5) Uani 0.491(5) 1 d D . P A 1
F11B F 0.2050(14) 0.1795(11) 0.9413(14) 0.162(11) Uani 0.509(5) 1 d D . P A 2
F12A F 0.4757(15) 0.2876(10) 1.0479(6) 0.097(6) Uani 0.491(5) 1 d D . P A 1
F12B F 0.2444(16) 0.3202(11) 0.9787(13) 0.148(11) Uani 0.509(5) 1 d D . P A 2
F13A F 0.5673(19) 0.4174(11) 0.8304(8) 0.152(12) Uani 0.491(5) 1 d D . P A 1
F13B F 0.414(3) 0.1053(9) 0.9928(10) 0.167(11) Uani 0.509(5) 1 d D . P A 2
F14A F 0.5414(17) 0.4364(9) 0.9655(9) 0.110(7) Uani 0.491(5) 1 d D . P A 1
F14B F 0.400(2) 0.2246(15) 1.0711(6) 0.158(11) Uani 0.509(5) 1 d D . P A 2
F15A F 0.6572(10) 0.3360(13) 0.9194(11) 0.115(8) Uani 0.491(5) 1 d D . P A 1
F15B F 0.5741(15) 0.2018(18) 1.0094(13) 0.23(2) Uani 0.509(5) 1 d D . P A 2
F16A F 0.2148(10) 0.2941(11) 0.8897(10) 0.091(6) Uani 0.491(5) 1 d D . P A 1
F16B F 0.4993(18) 0.3747(11) 0.9988(9) 0.113(7) Uani 0.509(5) 1 d D . P A 2
F17A F 0.3159(16) 0.4191(10) 0.8534(10) 0.132(9) Uani 0.491(5) 1 d D . P A 1
F17B F 0.444(4) 0.3932(11) 0.8691(13) 0.27(3) Uani 0.509(5) 1 d D . P A 2
F18A F 0.2997(15) 0.3854(12) 0.9858(7) 0.109(7) Uani 0.491(5) 1 d D . P A 1
F18B F 0.609(2) 0.326(2) 0.896(2) 0.34(5) Uani 0.509(5) 1 d D . P A 2
F19A F 0.4874(10) -0.0880(12) 0.7082(13) 0.135(10) Uani 0.491(5) 1 d D . P A 1
F19B F 0.3005(9) -0.1308(6) 0.6257(9) 0.071(4) Uani 0.509(5) 1 d D . P A 2
F20A F 0.2907(11) -0.1281(7) 0.6989(9) 0.079(4) Uani 0.491(5) 1 d D . P A 1
F20B F 0.4007(16) -0.0180(9) 0.5650(6) 0.112(6) Uani 0.509(5) 1 d D . P A 2
F21A F 0.368(2) -0.0078(10) 0.6377(7) 0.184(15) Uani 0.491(5) 1 d D . P A 1
F21B F 0.4966(9) -0.0993(9) 0.6506(10) 0.104(7) Uani 0.509(5) 1 d D . P A 2
F22A F 0.1332(8) -0.0414(8) 0.7939(11) 0.076(4) Uani 0.491(5) 1 d D . P A 1
F22B F 0.1386(8) -0.0430(8) 0.7187(9) 0.069(4) Uani 0.509(5) 1 d D . P A 2
F23A F 0.1952(15) 0.0777(16) 0.7254(18) 0.171(17) Uani 0.491(5) 1 d D . P A 1
F23B F 0.2029(14) 0.0926(10) 0.7599(13) 0.112(10) Uani 0.509(5) 1 d D . P A 2
F24A F 0.2053(12) 0.0792(15) 0.8626(18) 0.197(18) Uani 0.491(5) 1 d D . P A 1
F24B F 0.2013(12) 0.0546(12) 0.6262(10) 0.117(7) Uani 0.509(5) 1 d D . P A 2
F25A F 0.4987(9) -0.0788(12) 0.8656(13) 0.130(10) Uani 0.491(5) 1 d D . P A 1
F25B F 0.3146(13) -0.1344(6) 0.7911(9) 0.085(5) Uani 0.509(5) 1 d D . P A 2
F26A F 0.3072(12) -0.1360(7) 0.8645(10) 0.095(6) Uani 0.491(5) 1 d D . P A 1
F26B F 0.3181(16) -0.0083(8) 0.8610(7) 0.107(6) Uani 0.509(5) 1 d D . P A 2
F27A F 0.360(2) -0.0153(9) 0.9382(6) 0.180(14) Uani 0.491(5) 1 d D . P A 1
F27B F 0.4903(10) -0.0559(12) 0.8158(10) 0.133(9) Uani 0.509(5) 1 d D . P A 2
F28A F 0.3728(14) 0.2398(12) 0.4461(6) 0.094(6) Uani 0.491(5) 1 d D . P A 1
F28B F 0.5473(16) 0.2072(15) 0.5363(11) 0.168(16) Uani 0.509(5) 1 d D . P A 2
F29A F 0.397(2) 0.1159(9) 0.5095(8) 0.143(10) Uani 0.491(5) 1 d D . P A 1
F29B F 0.4419(18) 0.2995(11) 0.4686(6) 0.122(7) Uani 0.509(5) 1 d D . P A 2
F30A F 0.5541(11) 0.2152(16) 0.4955(9) 0.115(9) Uani 0.491(5) 1 d D . P A 1
F30B F 0.3468(16) 0.1846(9) 0.5279(9) 0.096(6) Uani 0.509(5) 1 d D . P A 2
F31A F 0.5937(14) 0.3360(13) 0.6282(15) 0.124(10) Uani 0.491(5) 1 d D . P A 1
F31B F 0.2663(16) 0.3763(14) 0.5576(9) 0.121(10) Uani 0.509(5) 1 d D . P A 2
F32A F 0.4769(15) 0.3866(10) 0.5323(9) 0.109(7) Uani 0.491(5) 1 d D . P A 1
F32B F 0.2139(11) 0.2653(10) 0.6398(13) 0.111(9) Uani 0.509(5) 1 d D . P A 2
F33A F 0.425(3) 0.3938(9) 0.6646(10) 0.20(2) Uani 0.491(5) 1 d D . P A 1
F33B F 0.2918(12) 0.3917(10) 0.6936(9) 0.092(5) Uani 0.509(5) 1 d D . P A 2
F34A F 0.2266(14) 0.3275(10) 0.5600(11) 0.087(6) Uani 0.491(5) 1 d D . P A 1
F34B F 0.5404(18) 0.4305(12) 0.6926(10) 0.128(8) Uani 0.509(5) 1 d D . P A 2
F35A F 0.1935(11) 0.1842(10) 0.5795(10) 0.112(7) Uani 0.491(5) 1 d D . P A 1
F35B F 0.6428(12) 0.3589(16) 0.5995(18) 0.21(2) Uani 0.509(5) 1 d D . P A 2
F36A F 0.2329(14) 0.2757(14) 0.6866(7) 0.094(7) Uani 0.491(5) 1 d D . P A 1
F36B F 0.503(2) 0.4447(12) 0.5596(13) 0.189(16) Uani 0.509(5) 1 d D . P A 2
O1A O 0.6511(6) 0.1884(8) 0.7621(9) 0.061(13) Uani 0.491(5) 1 d D . P A 1
O1B O 0.6510(6) 0.1895(7) 0.7594(9) 0.066(13) Uani 0.509(5) 1 d D . P A 2
O2A O 0.4333(9) 0.2569(6) 0.8256(5) 0.032(2) Uani 0.491(5) 1 d D . P A 1
O2B O 0.4345(11) 0.1939(9) 0.8523(5) 0.061(4) Uani 0.509(5) 1 d D . P A 2
O3A O 0.4381(8) 0.0736(5) 0.7910(7) 0.037(3) Uani 0.491(5) 1 d D . P A 1
O3B O 0.4394(9) 0.0751(5) 0.7122(7) 0.048(3) Uani 0.509(5) 1 d D . P A 2
O4A O 0.4367(9) 0.1950(7) 0.6585(5) 0.038(3) Uani 0.491(5) 1 d D . P A 1
O4B O 0.4537(14) 0.2555(8) 0.6876(6) 0.088(6) Uani 0.509(5) 1 d D . P A 2
O5A O 1.055(2) 0.4250(18) 0.737(10) 0.17(4) Uani 0.52(10) 1 d . . P B 1
O5B O 1.030(4) 0.4266(14) 0.674(3) 0.070(13) Uani 0.48(10) 1 d . . P B 2
O6 O 0.7430(10) 0.5662(10) 0.6112(6) 0.127(5) Uani 1 1 d . . . . .
O7 O 0.7864(10) 0.5338(10) 0.8728(6) 0.118(4) Uani 1 1 d . . . . .
C1A C 0.7657(4) 0.1601(3) 0.7547(3) 0.043(2) Uani 1 1 d D . . . .
C2A C 0.7699(9) 0.0850(7) 0.6860(7) 0.145(9) Uani 1 1 d D . . . .
C3A C 0.8637(10) 0.2421(8) 0.7724(12) 0.095(15) Uani 0.491(5) 1 d D . P A 1
C3B C 0.8573(10) 0.2401(8) 0.7239(9) 0.113(17) Uani 0.509(5) 1 d D . P A 2
C4A C 0.7794(10) 0.0845(7) 0.8193(7) 0.039(5) Uani 0.491(5) 1 d D . P A 1
C4B C 0.8021(14) 0.1232(11) 0.8411(8) 0.091(11) Uani 0.509(5) 1 d D . P A 2
C5A C 0.4372(7) 0.3043(5) 0.8998(5) 0.037(4) Uani 0.491(5) 1 d D . P A 1
C5B C 0.4115(9) 0.2446(7) 0.9220(5) 0.061(6) Uani 0.509(5) 1 d D . P A 2
C6A C 0.4444(11) 0.2412(8) 0.9759(6) 0.057(6) Uani 0.491(5) 1 d D . P A 1
C6B C 0.2693(11) 0.2573(11) 0.9222(9) 0.092(10) Uani 0.509(5) 1 d D . P A 2
C7A C 0.5524(12) 0.3745(8) 0.9035(7) 0.084(11) Uani 0.491(5) 1 d D . P A 1
C7B C 0.4501(16) 0.1928(11) 1.0012(6) 0.118(16) Uani 0.509(5) 1 d D . P A 2
C8A C 0.3138(11) 0.3517(8) 0.9076(7) 0.061(6) Uani 0.491(5) 1 d D . P A 1
C8B C 0.4921(19) 0.3353(10) 0.9211(9) 0.115(15) Uani 0.509(5) 1 d D . P A 2
C9A C 0.3540(7) -0.0003(4) 0.7883(5) 0.035(4) Uani 0.491(5) 1 d D . P A 1
C9B C 0.3581(7) -0.0002(4) 0.7124(5) 0.036(4) Uani 0.509(5) 1 d D . P A 2
C10A C 0.3747(12) -0.0568(7) 0.7068(7) 0.057(5) Uani 0.491(5) 1 d D . P A 1
C10B C 0.3891(10) -0.0631(6) 0.6372(7) 0.052(5) Uani 0.509(5) 1 d D . P A 2
C11A C 0.2195(8) 0.0290(7) 0.7929(11) 0.067(8) Uani 0.491(5) 1 d D . P A 1
C11B C 0.2222(8) 0.0264(7) 0.7042(8) 0.052(6) Uani 0.509(5) 1 d D . P A 2
C12A C 0.3805(11) -0.0591(7) 0.8655(7) 0.060(6) Uani 0.491(5) 1 d D . P A 1
C12B C 0.3705(11) -0.0504(7) 0.7960(7) 0.059(6) Uani 0.509(5) 1 d D . P A 2
C13A C 0.4020(8) 0.2492(6) 0.5962(5) 0.048(5) Uani 0.491(5) 1 d D . P A 1
C13B C 0.4318(8) 0.3044(5) 0.6199(5) 0.045(5) Uani 0.509(5) 1 d D . P A 2
C14A C 0.4312(13) 0.2038(10) 0.5093(6) 0.108(15) Uani 0.491(5) 1 d D . P A 1
C14B C 0.4418(12) 0.2479(9) 0.5366(6) 0.063(7) Uani 0.509(5) 1 d D . P A 2
C15A C 0.4754(14) 0.3424(8) 0.6052(9) 0.087(11) Uani 0.491(5) 1 d D . P A 1
C15B C 0.2977(10) 0.3351(8) 0.6272(8) 0.058(5) Uani 0.509(5) 1 d D . P A 2
C16A C 0.2605(10) 0.2600(9) 0.6050(8) 0.078(9) Uani 0.491(5) 1 d D . P A 1
C16B C 0.5318(13) 0.3867(9) 0.6176(9) 0.117(17) Uani 0.509(5) 1 d D . P A 2
C50 C 1.0114(11) 0.4910(8) 0.7113(13) 0.106(6) Uani 1 1 d . . . . .
C51 C 0.8224(11) 0.5820(9) 0.6579(7) 0.069(3) Uani 1 1 d . . . . .
C52 C 0.8512(10) 0.5628(8) 0.8203(6) 0.058(3) Uani 1 1 d . . . . .
C53 C 1.1732(7) 0.6643(5) 0.7362(5) 0.0344(17) Uani 1 1 d . . . . .
C54 C 1.1181(8) 0.6953(6) 0.6600(5) 0.042(2) Uani 1 1 d . . . . .
C55 C 1.0127(8) 0.7458(7) 0.6667(6) 0.050(2) Uani 1 1 d . . . . .
C56 C 0.9620(8) 0.7672(6) 0.7459(7) 0.049(2) Uani 1 1 d . . . . .
C57 C 1.0178(8) 0.7367(6) 0.8218(6) 0.049(2) Uani 1 1 d . . . . .
C58 C 1.1248(7) 0.6860(6) 0.8166(5) 0.0393(19) Uani 1 1 d . . . . .
C59 C 1.2825(8) 0.6069(6) 0.7283(7) 0.049(2) Uani 1 1 d . . . . .
H59A H 1.2848 0.5687 0.7789 0.059 Uiso 1 1 calc R U . C 1
H59B H 1.2696 0.5665 0.6775 0.059 Uiso 1 1 calc R U . C 1
C60A C 1.407(4) 0.662(3) 0.721(3) 0.047(9) Uani 0.56(11) 1 d . . P D 1
H60A H 1.4037 0.7034 0.6729 0.071 Uiso 0.56(11) 1 calc R U P D 1
H60B H 1.4733 0.6223 0.7107 0.071 Uiso 0.56(11) 1 calc R U P D 1
H60C H 1.4249 0.6977 0.7735 0.071 Uiso 0.56(11) 1 calc R U P D 1
C60B C 1.410(5) 0.672(4) 0.747(5) 0.043(11) Uani 0.44(11) 1 d . . P D 2
H60D H 1.3914 0.7353 0.7471 0.065 Uiso 0.44(11) 1 calc R U P D 2
H60E H 1.4713 0.6621 0.7017 0.065 Uiso 0.44(11) 1 calc R U P D 2
H60F H 1.4453 0.6580 0.8019 0.065 Uiso 0.44(11) 1 calc R U P D 2
C61A C 1.173(3) 0.696(4) 0.574(2) 0.056(8) Uani 0.61(10) 1 d . . P E 1
H61A H 1.2649 0.6974 0.5778 0.067 Uiso 0.61(10) 1 calc R U P E 1
H61B H 1.1507 0.7494 0.5432 0.067 Uiso 0.61(10) 1 calc R U P E 1
C61B C 1.184(4) 0.658(4) 0.574(3) 0.039(10) Uani 0.39(10) 1 d . . P E 2
H61C H 1.1759 0.7039 0.5301 0.047 Uiso 0.39(10) 1 calc R U P E 2
H61D H 1.2743 0.6585 0.5870 0.047 Uiso 0.39(10) 1 calc R U P E 2
C62A C 1.117(4) 0.606(4) 0.5253(16) 0.089(13) Uani 0.61(10) 1 d . . P E 1
H62A H 1.1296 0.5534 0.5600 0.133 Uiso 0.61(10) 1 calc R U P E 1
H62B H 1.1591 0.5998 0.4706 0.133 Uiso 0.61(10) 1 calc R U P E 1
H62C H 1.0269 0.6084 0.5154 0.133 Uiso 0.61(10) 1 calc R U P E 1
C62B C 1.141(4) 0.564(7) 0.533(4) 0.16(4) Uani 0.39(10) 1 d . . P E 2
H62D H 1.1476 0.5172 0.5746 0.234 Uiso 0.39(10) 1 calc R U P E 2
H62E H 1.1935 0.5530 0.4836 0.234 Uiso 0.39(10) 1 calc R U P E 2
H62F H 1.0533 0.5636 0.5140 0.234 Uiso 0.39(10) 1 calc R U P E 2
C63B C 0.9479(19) 0.7577(18) 0.5720(15) 0.034(5) Uani 0.47(4) 1 d . . P F 2
H63A H 0.9647 0.7066 0.5336 0.041 Uiso 0.47(4) 1 calc R U P F 2
H63B H 0.8561 0.7582 0.5779 0.041 Uiso 0.47(4) 1 calc R U P F 2
C63A C 0.956(2) 0.7953(18) 0.6017(16) 0.045(5) Uani 0.53(4) 1 d . . P F 1
H63C H 0.8672 0.7984 0.6162 0.054 Uiso 0.53(4) 1 calc R U P F 1
H63D H 0.9591 0.7603 0.5474 0.054 Uiso 0.53(4) 1 calc R U P F 1
C64B C 1.003(2) 0.846(2) 0.5347(17) 0.068(10) Uani 0.47(4) 1 d . . P F 2
H64A H 0.9858 0.8963 0.5730 0.102 Uiso 0.47(4) 1 calc R U P F 2
H64B H 0.9644 0.8539 0.4790 0.102 Uiso 0.47(4) 1 calc R U P F 2
H64C H 1.0933 0.8446 0.5281 0.102 Uiso 0.47(4) 1 calc R U P F 2
C64A C 1.016(2) 0.8944(16) 0.5859(18) 0.064(8) Uani 0.53(4) 1 d . . P F 1
H64D H 0.9987 0.9335 0.6348 0.096 Uiso 0.53(4) 1 calc R U P F 1
H64E H 0.9796 0.9172 0.5343 0.096 Uiso 0.53(4) 1 calc R U P F 1
H64F H 1.1067 0.8940 0.5789 0.096 Uiso 0.53(4) 1 calc R U P F 1
C65A C 0.8552(9) 0.8273(8) 0.7541(13) 0.096(5) Uani 1 1 d . . . . .
H65A H 0.8602 0.8699 0.7065 0.115 Uiso 1 1 calc R U . . .
H65B H 0.8661 0.8633 0.8079 0.115 Uiso 1 1 calc R U . . .
C66A C 0.7241(9) 0.7756(8) 0.7535(11) 0.084(4) Uani 1 1 d . . . . .
H66A H 0.7145 0.7363 0.7025 0.126 Uiso 1 1 calc R U . . .
H66B H 0.6603 0.8187 0.7531 0.126 Uiso 1 1 calc R U . . .
H66C H 0.7142 0.7389 0.8045 0.126 Uiso 1 1 calc R U . . .
C67B C 0.962(3) 0.737(3) 0.9232(18) 0.052(8) Uani 0.46(4) 1 d . . P G 2
H67A H 0.8695 0.7365 0.9231 0.062 Uiso 0.46(4) 1 calc R U P G 2
H67B H 0.9861 0.6846 0.9543 0.062 Uiso 0.46(4) 1 calc R U P G 2
C67A C 0.967(2) 0.780(2) 0.8959(16) 0.044(6) Uani 0.54(4) 1 d . . P G 1
H67C H 0.9762 0.7407 0.9455 0.052 Uiso 0.54(4) 1 calc R U P G 1
H67D H 0.8768 0.7837 0.8865 0.052 Uiso 0.54(4) 1 calc R U P G 1
C68B C 1.024(2) 0.828(2) 0.9653(17) 0.060(10) Uani 0.46(4) 1 d . . P G 2
H68A H 1.1150 0.8270 0.9659 0.091 Uiso 0.46(4) 1 calc R U P G 2
H68B H 0.9936 0.8343 1.0238 0.091 Uiso 0.46(4) 1 calc R U P G 2
H68C H 1.0014 0.8793 0.9322 0.091 Uiso 0.46(4) 1 calc R U P G 2
C68A C 1.031(2) 0.877(2) 0.9185(16) 0.067(9) Uani 0.54(4) 1 d . . P G 1
H68D H 1.1225 0.8754 0.9208 0.100 Uiso 0.54(4) 1 calc R U P G 1
H68E H 1.0016 0.8976 0.9739 0.100 Uiso 0.54(4) 1 calc R U P G 1
H68F H 1.0101 0.9191 0.8746 0.100 Uiso 0.54(4) 1 calc R U P G 1
C69B C 1.184(4) 0.678(3) 0.893(4) 0.046(10) Uani 0.45(13) 1 d . . P H 2
H69A H 1.1726 0.7325 0.9294 0.056 Uiso 0.45(13) 1 calc R U P H 2
H69B H 1.2743 0.6758 0.8837 0.056 Uiso 0.45(13) 1 calc R U P H 2
C69A C 1.187(4) 0.644(6) 0.900(2) 0.069(15) Uani 0.55(13) 1 d . . P H 1
H69C H 1.2780 0.6449 0.8910 0.083 Uiso 0.55(13) 1 calc R U P H 1
H69D H 1.1740 0.6845 0.9497 0.083 Uiso 0.55(13) 1 calc R U P H 1
C70B C 1.134(5) 0.596(5) 0.940(3) 0.080(14) Uani 0.45(13) 1 d . . P H 2
H70A H 1.0550 0.6070 0.9679 0.120 Uiso 0.45(13) 1 calc R U P H 2
H70B H 1.1951 0.5822 0.9838 0.120 Uiso 0.45(13) 1 calc R U P H 2
H70C H 1.1204 0.5446 0.9002 0.120 Uiso 0.45(13) 1 calc R U P H 2
C70A C 1.138(3) 0.547(8) 0.924(5) 0.12(3) Uani 0.55(13) 1 d . . P H 1
H70D H 1.0542 0.5478 0.9494 0.176 Uiso 0.55(13) 1 calc R U P H 1
H70E H 1.1948 0.5242 0.9658 0.176 Uiso 0.55(13) 1 calc R U P H 1
H70F H 1.1329 0.5080 0.8732 0.176 Uiso 0.55(13) 1 calc R U P H 1

loop_
_atom_site_aniso_label
_atom_site_aniso_U_11
_atom_site_aniso_U_22
_atom_site_aniso_U_33
_atom_site_aniso_U_23
_atom_site_aniso_U_13
_atom_site_aniso_U_12
Re1 0.02455(18) 0.02084(17) 0.04127(19) 0.00251(12) 0.00288(11) -0.00375(11)
Al1 0.0183(10) 0.0224(11) 0.0344(10) 0.0032(8) -0.0017(8) 0.0003(8)
F1A 0.120(12) 0.070(9) 0.93(7) -0.07(2) 0.20(3) -0.022(8)
F2A 0.118(7) 0.129(9) 0.147(8) -0.005(6) 0.064(6) 0.057(6)
F3A 0.31(2) 0.36(2) 0.138(9) -0.147(13) -0.137(12) 0.28(2)
F4A 0.052(16) 0.10(3) 0.48(7) 0.13(3) 0.06(2) 0.012(15)
F4B 0.174(19) 0.21(2) 0.092(11) 0.127(15) 0.091(12) 0.126(18)
F5A 0.083(13) 0.060(11) 0.26(3) -0.006(15) -0.093(17) -0.022(9)
F5B 0.034(16) 0.059(13) 0.23(3) -0.026(17) 0.042(15) -0.023(9)
F6A 0.018(16) 0.20(4) 0.40(7) 0.17(4) 0.01(2) 0.019(16)
F6B 0.059(13) 0.024(9) 0.176(17) -0.015(9) 0.008(10) -0.023(8)
F7A 0.041(10) 0.049(10) 0.16(2) 0.032(11) -0.037(12) 0.006(8)
F7B 0.20(3) 0.072(17) 0.111(17) 0.038(13) 0.033(17) -0.021(15)
F8A 0.096(12) 0.052(11) 0.065(9) 0.024(8) 0.011(8) 0.014(9)
F8B 0.16(2) 0.17(2) 0.069(10) -0.021(13) -0.047(12) 0.032(18)
F9A 0.068(11) 0.060(10) 0.130(13) 0.002(9) -0.004(9) 0.029(8)
F9B 0.17(3) 0.21(3) 0.106(19) -0.006(19) -0.050(19) 0.14(2)
F10A 0.115(15) 0.144(19) 0.057(9) 0.008(10) -0.006(9) 0.080(14)
F10B 0.083(14) 0.32(4) 0.100(17) 0.07(2) 0.013(12) 0.045(19)
F11A 0.108(13) 0.090(13) 0.064(9) 0.017(8) 0.010(9) 0.001(11)
F11B 0.107(16) 0.16(2) 0.21(2) -0.06(2) 0.072(16) -0.026(15)
F12A 0.138(15) 0.126(16) 0.025(6) -0.005(8) -0.001(7) -0.001(12)
F12B 0.125(18) 0.14(2) 0.18(2) -0.020(17) 0.111(17) 0.015(15)
F13A 0.25(3) 0.107(17) 0.083(12) 0.011(11) 0.009(14) -0.104(18)
F13B 0.26(3) 0.14(2) 0.088(13) 0.039(14) -0.049(16) -0.03(2)
F14A 0.18(2) 0.061(11) 0.078(11) -0.035(9) 0.023(11) -0.014(12)
F14B 0.22(3) 0.21(3) 0.039(9) -0.008(12) 0.014(11) 0.01(2)
F15A 0.069(12) 0.18(2) 0.092(12) -0.044(13) -0.011(9) -0.015(13)
F15B 0.15(2) 0.32(5) 0.23(3) -0.12(3) -0.13(2) 0.09(3)
F16A 0.062(10) 0.155(19) 0.063(11) 0.016(12) 0.018(8) 0.041(11)
F16B 0.171(19) 0.075(12) 0.087(12) -0.043(10) -0.017(11) -0.008(12)
F17A 0.160(19) 0.125(18) 0.132(16) 0.043(13) 0.023(14) 0.109(17)
F17B 0.58(9) 0.10(2) 0.105(19) 0.034(16) -0.04(4) -0.08(4)
F18A 0.113(15) 0.134(19) 0.086(11) -0.018(12) 0.030(10) 0.057(14)
F18B 0.12(2) 0.39(7) 0.48(8) -0.36(7) 0.16(4) -0.13(3)
F19A 0.069(11) 0.15(2) 0.18(2) -0.110(18) 0.023(13) -0.001(11)
F19B 0.058(7) 0.035(6) 0.116(11) -0.030(7) -0.006(7) -0.011(5)
F20A 0.090(10) 0.047(8) 0.095(11) -0.029(8) -0.017(8) -0.019(7)
F20B 0.18(2) 0.100(14) 0.048(8) -0.008(8) 0.018(9) -0.002(12)
F21A 0.40(5) 0.054(12) 0.084(14) -0.005(10) -0.05(2) -0.024(19)
F21B 0.058(9) 0.097(13) 0.157(17) -0.068(13) -0.007(10) 0.017(8)
F22A 0.031(6) 0.065(9) 0.128(13) 0.008(9) -0.001(7) -0.015(6)
F22B 0.028(6) 0.080(10) 0.096(10) 0.002(8) 0.000(6) -0.008(5)
F23A 0.058(15) 0.19(4) 0.28(4) 0.16(3) 0.00(2) 0.03(2)
F23B 0.054(13) 0.11(2) 0.17(2) -0.036(19) 0.012(12) 0.011(12)
F24A 0.033(8) 0.18(2) 0.37(4) -0.17(3) 0.025(15) -0.008(11)
F24B 0.075(11) 0.136(17) 0.146(16) 0.064(14) -0.026(10) 0.019(10)
F25A 0.046(9) 0.17(2) 0.18(2) 0.127(18) 0.006(11) 0.015(10)
F25B 0.104(11) 0.038(7) 0.109(12) 0.036(8) -0.011(9) -0.018(7)
F26A 0.080(10) 0.044(8) 0.156(16) 0.056(10) -0.024(10) -0.034(7)
F26B 0.178(19) 0.062(11) 0.071(10) 0.005(8) 0.017(11) -0.044(11)
F27A 0.42(5) 0.059(11) 0.053(9) 0.023(8) 0.020(16) -0.012(17)
F27B 0.091(13) 0.19(2) 0.112(14) 0.080(15) -0.052(11) -0.031(13)
F28A 0.113(14) 0.136(17) 0.040(7) 0.011(9) -0.014(7) 0.040(12)
F28B 0.13(2) 0.30(4) 0.091(17) -0.031(19) -0.001(13) 0.15(2)
F29A 0.25(3) 0.14(2) 0.043(8) -0.019(11) -0.013(12) 0.02(2)
F29B 0.17(2) 0.14(2) 0.047(9) 0.016(10) 0.028(10) 0.006(16)
F30A 0.062(11) 0.22(3) 0.064(12) 0.052(14) 0.019(8) 0.037(13)
F30B 0.164(19) 0.046(9) 0.075(10) -0.016(8) 0.029(10) -0.006(10)
F31A 0.077(14) 0.119(18) 0.17(2) 0.069(17) -0.059(15) -0.017(13)
F31B 0.110(17) 0.16(3) 0.102(14) 0.042(15) -0.019(11) 0.079(17)
F32A 0.117(14) 0.098(15) 0.106(13) 0.079(12) -0.027(10) -0.036(11)
F32B 0.057(11) 0.131(19) 0.14(2) -0.05(2) 0.015(13) -0.001(11)
F33A 0.43(6) 0.074(16) 0.108(18) 0.011(13) -0.10(3) 0.03(3)
F33B 0.067(9) 0.103(13) 0.109(12) -0.013(10) 0.013(8) 0.019(9)
F34A 0.074(11) 0.092(14) 0.102(13) 0.045(10) -0.006(9) 0.043(10)
F34B 0.131(16) 0.122(17) 0.117(14) -0.023(12) -0.001(12) -0.067(13)
F35A 0.074(11) 0.148(19) 0.112(13) 0.034(13) -0.035(9) -0.010(11)
F35B 0.090(18) 0.25(4) 0.31(4) 0.06(3) 0.10(2) 0.02(2)
F36A 0.075(12) 0.15(2) 0.061(10) 0.006(11) 0.005(8) 0.019(12)
F36B 0.25(3) 0.13(2) 0.17(2) 0.117(19) -0.08(2) -0.12(2)
O1A 0.03(2) 0.08(2) 0.080(17) -0.040(14) -0.010(12) 0.013(14)
O1B 0.009(15) 0.041(15) 0.15(3) 0.043(15) 0.003(13) 0.000(10)
O2A 0.035(6) 0.030(6) 0.032(5) 0.000(5) 0.003(4) 0.012(5)
O2B 0.056(8) 0.083(12) 0.037(7) -0.007(7) 0.015(6) -0.019(8)
O3A 0.036(6) 0.014(5) 0.060(7) 0.005(5) -0.012(5) -0.011(4)
O3B 0.051(7) 0.021(6) 0.067(8) -0.007(5) 0.010(6) -0.022(5)
O4A 0.039(6) 0.041(7) 0.033(6) 0.002(5) -0.009(5) -0.003(5)
O4B 0.158(19) 0.061(11) 0.048(8) 0.012(8) -0.030(10) 0.027(11)
O5A 0.055(12) 0.029(11) 0.43(12) 0.00(3) -0.02(3) 0.001(8)
O5B 0.052(16) 0.021(9) 0.14(3) -0.018(10) 0.038(12) 0.002(8)
O6 0.085(7) 0.207(14) 0.074(6) -0.018(7) -0.033(5) -0.068(8)
O7 0.089(7) 0.185(13) 0.073(6) 0.049(7) 0.028(5) -0.034(7)
C1A 0.021(4) 0.036(5) 0.073(6) 0.007(4) 0.004(4) 0.006(3)
C2A 0.084(12) 0.134(19) 0.22(2) -0.023(17) 0.059(14) 0.007(12)
C3A 0.012(11) 0.046(19) 0.22(5) 0.05(2) -0.009(16) -0.016(10)
C3B 0.048(19) 0.05(2) 0.24(6) 0.02(2) -0.03(2) 0.007(14)
C4A 0.029(9) 0.019(10) 0.071(12) -0.003(9) -0.004(8) 0.010(8)
C4B 0.11(3) 0.06(2) 0.10(3) 0.04(2) -0.01(2) 0.007(19)
C5A 0.044(10) 0.034(11) 0.033(10) 0.000(8) 0.007(7) 0.010(9)
C5B 0.066(14) 0.083(18) 0.035(10) -0.007(11) 0.011(9) 0.011(13)
C6A 0.067(14) 0.073(16) 0.034(11) 0.008(11) -0.012(10) 0.020(13)
C6B 0.11(3) 0.09(2) 0.078(18) 0.033(16) 0.031(17) 0.03(2)
C7A 0.09(2) 0.09(2) 0.055(15) 0.025(16) 0.003(14) -0.056(19)
C7B 0.22(6) 0.06(2) 0.07(2) 0.012(16) -0.01(3) 0.02(3)
C8A 0.061(14) 0.055(14) 0.072(14) 0.003(11) 0.030(11) 0.027(11)
C8B 0.18(4) 0.09(3) 0.07(2) -0.042(18) 0.05(2) -0.03(3)
C9A 0.030(8) 0.018(8) 0.054(11) -0.007(8) -0.001(7) -0.008(7)
C9B 0.038(9) 0.023(8) 0.046(10) 0.008(7) 0.001(7) -0.004(7)
C10A 0.068(15) 0.030(11) 0.071(15) 0.008(11) -0.012(11) -0.010(10)
C10B 0.066(13) 0.031(10) 0.059(13) -0.002(9) -0.008(10) 0.001(9)
C11A 0.026(10) 0.026(10) 0.15(3) 0.045(13) -0.009(11) -0.008(8)
C11B 0.035(11) 0.035(11) 0.084(15) -0.006(11) 0.000(10) -0.011(9)
C12A 0.068(15) 0.047(14) 0.065(15) 0.017(11) 0.010(11) 0.002(11)
C12B 0.061(14) 0.043(13) 0.071(15) 0.001(12) -0.003(11) -0.010(11)
C13A 0.058(12) 0.054(13) 0.033(10) 0.007(9) -0.015(9) 0.008(10)
C13B 0.062(14) 0.035(11) 0.040(10) 0.013(9) 0.005(9) 0.013(10)
C14A 0.18(5) 0.12(4) 0.027(14) -0.002(17) 0.012(19) 0.00(4)
C14B 0.075(15) 0.09(2) 0.028(11) 0.013(11) 0.005(10) 0.043(15)
C15A 0.09(2) 0.09(3) 0.077(19) 0.040(17) -0.050(18) -0.026(18)
C15B 0.034(10) 0.051(13) 0.092(16) -0.001(12) -0.006(10) 0.018(9)
C16A 0.068(19) 0.11(3) 0.053(14) 0.026(16) 0.012(12) -0.003(18)
C16B 0.036(16) 0.21(6) 0.10(3) -0.02(3) 0.011(15) -0.02(2)
C50 0.043(6) 0.028(6) 0.245(19) 0.010(9) 0.050(9) -0.010(5)
C51 0.061(7) 0.087(9) 0.050(6) -0.004(5) 0.005(5) -0.031(6)
C52 0.051(6) 0.065(7) 0.056(6) 0.016(5) -0.002(5) -0.021(5)
C53 0.022(4) 0.023(4) 0.057(5) 0.003(3) -0.001(3) -0.006(3)
C54 0.026(4) 0.051(5) 0.046(5) 0.011(4) 0.006(3) -0.010(4)
C55 0.026(4) 0.051(6) 0.072(6) 0.034(5) -0.003(4) -0.010(4)
C56 0.021(4) 0.020(4) 0.103(8) -0.001(4) -0.007(4) -0.002(3)
C57 0.034(4) 0.043(5) 0.067(6) -0.035(5) -0.007(4) -0.008(4)
C58 0.023(4) 0.043(5) 0.051(5) -0.003(4) -0.008(3) -0.001(3)
C59 0.033(4) 0.026(4) 0.088(7) -0.002(4) 0.007(4) 0.005(3)
C60A 0.028(11) 0.052(19) 0.060(18) -0.035(13) -0.003(12) 0.008(10)
C60B 0.031(13) 0.024(14) 0.07(3) -0.02(2) -0.004(19) -0.008(11)
C61A 0.041(12) 0.08(2) 0.053(11) 0.020(16) 0.009(8) 0.013(15)
C61B 0.026(14) 0.05(3) 0.046(15) 0.004(18) 0.013(11) 0.008(16)
C62A 0.079(19) 0.14(3) 0.045(13) -0.032(16) 0.039(11) 0.017(19)
C62B 0.017(17) 0.25(7) 0.19(6) -0.20(6) 0.00(2) 0.00(3)
C63B 0.040(10) 0.025(12) 0.035(11) 0.013(8) -0.020(8) -0.018(8)
C63A 0.051(11) 0.031(12) 0.049(12) 0.007(10) -0.015(9) -0.013(9)
C64B 0.075(17) 0.07(2) 0.048(14) 0.026(14) -0.015(11) -0.039(13)
C64A 0.067(14) 0.044(13) 0.078(17) 0.033(12) -0.017(11) -0.017(10)
C65A 0.028(5) 0.034(6) 0.226(18) 0.008(8) 0.000(7) 0.007(4)
C66A 0.028(5) 0.054(7) 0.171(14) 0.007(8) 0.004(6) 0.008(5)
C67B 0.037(12) 0.08(2) 0.036(13) -0.005(13) 0.005(9) -0.002(14)
C67A 0.043(10) 0.055(15) 0.031(11) -0.023(10) 0.003(8) 0.002(10)
C68B 0.054(13) 0.09(2) 0.028(13) -0.025(14) 0.011(9) -0.023(12)
C68A 0.063(13) 0.10(2) 0.037(13) -0.026(13) 0.010(9) 0.006(12)
C69B 0.026(14) 0.05(2) 0.07(2) 0.024(15) 0.000(12) 0.016(12)
C69A 0.060(17) 0.11(4) 0.041(12) 0.02(2) -0.028(11) 0.03(2)
C70B 0.10(3) 0.08(3) 0.07(2) 0.06(2) -0.020(17) 0.00(2)
C70A 0.037(14) 0.17(6) 0.15(4) 0.12(4) -0.017(16) 0.00(2)

loop_
_atom_type_symbol
_atom_type_description
_atom_type_scat_dispersion_real
_atom_type_scat_dispersion_imag
_atom_type_scat_source
C C 0.0033 0.0016 'International Tables Vol C Tables 4.2.6.8 and 6.1.1.4'
H H 0.0000 0.0000 'International Tables Vol C Tables 4.2.6.8 and 6.1.1.4'
O O 0.0106 0.0060 'International Tables Vol C Tables 4.2.6.8 and 6.1.1.4'
F F 0.0171 0.0103 'International Tables Vol C Tables 4.2.6.8 and 6.1.1.4'
Al Al 0.0645 0.0514 'International Tables Vol C Tables 4.2.6.8 and 6.1.1.4'
Re Re -1.0185 7.2310 'International Tables Vol C Tables 4.2.6.8 and 6.1.1.4'

loop_
_audit_creation_method
SHELXL-2014/7

loop_
_geom_angle_atom_site_label_1
_geom_angle_atom_site_label_2
_geom_angle_atom_site_label_3
_geom_angle
C52 Re1 C51 85.4(4)
C52 Re1 C50 89.5(6)
C51 Re1 C50 88.0(7)
C52 Re1 C55 139.6(5)
C51 Re1 C55 90.7(4)
C50 Re1 C55 130.5(5)
C52 Re1 C57 90.3(4)
C51 Re1 C57 132.1(5)
C50 Re1 C57 139.8(6)
C55 Re1 C57 63.4(4)
C52 Re1 C56 106.6(5)
C51 Re1 C56 100.7(5)
C50 Re1 C56 162.1(4)
C55 Re1 C56 35.0(4)
C57 Re1 C56 35.8(4)
C52 Re1 C53 133.0(4)
C51 Re1 C53 141.4(4)
C50 Re1 C53 88.3(4)
C55 Re1 C53 63.6(3)
C57 Re1 C53 63.3(3)
C56 Re1 C53 75.1(3)
C52 Re1 C54 164.5(4)
C51 Re1 C54 107.6(4)
C50 Re1 C54 99.2(4)
C55 Re1 C54 35.3(3)
C57 Re1 C54 74.7(3)
C56 Re1 C54 63.3(3)
C53 Re1 C54 35.7(3)
C52 Re1 C58 102.1(4)
C51 Re1 C58 164.3(5)
C50 Re1 C58 105.7(5)
C55 Re1 C58 74.6(3)
C57 Re1 C58 35.6(3)
C56 Re1 C58 64.0(3)
C53 Re1 C58 34.9(3)
C54 Re1 C58 63.2(3)
O2B Al1 O4B 112.6(7)
O2B Al1 O1B 110.7(7)
O4B Al1 O1B 105.2(7)
O4A Al1 O1A 113.8(6)
O4A Al1 O3A 110.4(5)
O1A Al1 O3A 108.6(6)
O2B Al1 O3B 111.7(5)
O4B Al1 O3B 106.2(6)
O1B Al1 O3B 110.2(5)
O4A Al1 O2A 107.7(5)
O1A Al1 O2A 109.6(5)
O3A Al1 O2A 106.5(5)
F9A F1A C2A 113.3(10)
F1A F9A C4A 104.5(10)
C1A O1A Al1 155.5(8)
C1A O1B Al1 155.2(9)
C5A O2A Al1 151.1(7)
C5B O2B Al1 153.4(9)
C9A O3A Al1 151.5(7)
C9B O3B Al1 150.0(7)
C13A O4A Al1 151.9(8)
C13B O4B Al1 167.2(10)
O1B C1A C4B 110.0(7)
O1A C1A C2A 111.9(6)
O1B C1A C2A 111.0(7)
C4B C1A C2A 108.8(8)
O1A C1A C4A 108.9(7)
C2A C1A C4A 85.4(7)
O1A C1A C3A 108.4(6)
C2A C1A C3A 128.0(8)
C4A C1A C3A 111.1(7)
O1B C1A C3B 107.5(6)
C4B C1A C3B 113.8(9)
C2A C1A C3B 105.7(7)
F3A C2A F2A 109.3(8)
F3A C2A F1A 106.6(9)
F2A C2A F1A 106.9(8)
F3A C2A C1A 111.5(7)
F2A C2A C1A 113.9(7)
F1A C2A C1A 108.3(8)
F4A C3A F6A 108.9(9)
F4A C3A F5A 108.6(9)
F6A C3A F5A 108.1(9)
F4A C3A C1A 110.2(8)
F6A C3A C1A 110.2(9)
F5A C3A C1A 110.6(7)
F5B C3B F6B 108.5(9)
F5B C3B F4B 109.1(9)
F6B C3B F4B 110.2(9)
F5B C3B C1A 111.2(10)
F6B C3B C1A 109.2(7)
F4B C3B C1A 108.5(8)
F7A C4A F8A 108.8(9)
F7A C4A F9A 108.2(8)
F8A C4A F9A 107.5(9)
F7A C4A C1A 111.0(8)
F8A C4A C1A 110.5(7)
F9A C4A C1A 110.9(8)
F9B C4B F7B 108.9(9)
F9B C4B F8B 108.9(9)
F7B C4B F8B 108.6(9)
F9B C4B C1A 112.3(9)
F7B C4B C1A 111.2(8)
F8B C4B C1A 106.8(10)
O2A C5A C6A 110.8(6)
O2A C5A C7A 110.8(6)
C6A C5A C7A 108.4(8)
O2A C5A C8A 108.0(6)
C6A C5A C8A 108.1(7)
C7A C5A C8A 110.6(8)
O2B C5B C8B 110.4(7)
O2B C5B C7B 107.5(7)
C8B C5B C7B 107.9(11)
O2B C5B C6B 107.5(7)
C8B C5B C6B 112.0(11)
C7B C5B C6B 111.5(9)
F10A C6A F11A 107.6(9)
F10A C6A F12A 107.8(8)
F11A C6A F12A 107.1(8)
F10A C6A C5A 111.3(7)
F11A C6A C5A 111.3(8)
F12A C6A C5A 111.5(8)
F12B C6B F10B 109.2(9)
F12B C6B F11B 109.3(9)
F10B C6B F11B 107.8(9)
F12B C6B C5B 110.5(8)
F10B C6B C5B 110.6(8)
F11B C6B C5B 109.4(8)
F13A C7A F15A 107.9(9)
F13A C7A F14A 107.8(9)
F15A C7A F14A 106.7(8)
F13A C7A C5A 111.3(8)
F15A C7A C5A 111.5(8)
F14A C7A C5A 111.4(8)
F14B C7B F13B 108.6(9)
F14B C7B F15B 109.1(9)
F13B C7B F15B 107.9(9)
F14B C7B C5B 110.8(8)
F13B C7B C5B 110.9(8)
F15B C7B C5B 109.5(8)
F16A C8A F17A 108.5(9)
F16A C8A F18A 108.0(8)
F17A C8A F18A 108.2(8)
F16A C8A C5A 110.9(7)
F17A C8A C5A 109.7(7)
F18A C8A C5A 111.4(8)
F18B C8B F17B 107.7(9)
F18B C8B F16B 107.2(9)
F17B C8B F16B 106.9(9)
F18B C8B C5B 111.9(8)
F17B C8B C5B 111.6(9)
F16B C8B C5B 111.2(8)
O3A C9A C10A 109.4(6)
O3A C9A C11A 109.9(6)
C10A C9A C11A 111.9(9)
O3A C9A C12A 107.8(6)
C10A C9A C12A 107.3(8)
C11A C9A C12A 110.4(8)
O3B C9B C12B 110.2(6)
O3B C9B C10B 109.0(6)
C12B C9B C10B 108.8(7)
O3B C9B C11B 109.6(6)
C12B C9B C11B 108.8(8)
C10B C9B C11B 110.4(7)
F21A C10A F20A 108.1(8)
F21A C10A F19A 107.7(9)
F20A C10A F19A 107.0(8)
F21A C10A C9A 111.2(8)
F20A C10A C9A 111.9(8)
F19A C10A C9A 110.6(8)
F19B C10B F20B 108.0(8)
F19B C10B F21B 107.3(8)
F20B C10B F21B 107.5(9)
F19B C10B C9B 111.6(8)
F20B C10B C9B 111.0(7)
F21B C10B C9B 111.2(7)
F24A C11A F22A 108.0(8)
F24A C11A F23A 108.0(9)
F22A C11A F23A 107.2(9)
F24A C11A C9A 110.5(8)
F22A C11A C9A 112.3(8)
F23A C11A C9A 110.6(8)
F24B C11B F22B 107.5(8)
F24B C11B F23B 108.6(9)
F22B C11B F23B 108.2(9)
F24B C11B C9B 110.5(8)
F22B C11B C9B 111.6(8)
F23B C11B C9B 110.3(8)
F25A C12A F27A 107.9(9)
F25A C12A F26A 108.2(8)
F27A C12A F26A 107.6(8)
F25A C12A C9A 110.8(7)
F27A C12A C9A 110.4(8)
F26A C12A C9A 111.7(8)
F27B C12B F26B 107.6(9)
F27B C12B F25B 107.7(9)
F26B C12B F25B 106.9(8)
F27B C12B C9B 110.9(8)
F26B C12B C9B 111.5(8)
F25B C12B C9B 112.0(8)
O4A C13A C15A 110.0(6)
O4A C13A C16A 108.7(6)
C15A C13A C16A 109.2(9)
O4A C13A C14A 107.6(6)
C15A C13A C14A 110.2(9)
C16A C13A C14A 111.2(8)
O4B C13B C14B 110.7(7)
O4B C13B C15B 108.5(7)
C14B C13B C15B 109.3(7)
O4B C13B C16B 108.8(7)
C14B C13B C16B 108.3(9)
C15B C13B C16B 111.3(8)
F28A C14A F29A 108.8(9)
F28A C14A F30A 108.7(8)
F29A C14A F30A 108.1(9)
F28A C14A C13A 111.2(8)
F29A C14A C13A 110.9(8)
F30A C14A C13A 109.1(8)
F30B C14B F29B 107.5(8)
F30B C14B F28B 107.9(9)
F29B C14B F28B 108.1(9)
F30B C14B C13B 111.6(8)
F29B C14B C13B 111.3(8)
F28B C14B C13B 110.3(8)
F31A C15A F32A 107.6(9)
F31A C15A F33A 107.1(9)
F32A C15A F33A 107.6(9)
F31A C15A C13A 111.6(8)
F32A C15A C13A 111.6(8)
F33A C15A C13A 111.2(8)
F31B C15B F33B 108.7(9)
F31B C15B F32B 108.7(9)
F33B C15B F32B 107.3(9)
F31B C15B C13B 111.1(8)
F33B C15B C13B 109.8(7)
F32B C15B C13B 111.2(8)
F34A C16A F36A 108.3(9)
F34A C16A F35A 109.0(8)
F36A C16A F35A 107.7(9)
F34A C16A C13A 111.7(8)
F36A C16A C13A 109.9(8)
F35A C16A C13A 110.3(8)
F36B C16B F35B 109.0(9)
F36B C16B F34B 107.6(9)
F35B C16B F34B 108.1(9)
F36B C16B C13B 111.1(8)
F35B C16B C13B 109.8(8)
F34B C16B C13B 111.1(8)
O5B C50 Re1 160(3)
O5A C50 Re1 149(7)
O6 C51 Re1 178.3(11)
O7 C52 Re1 178.9(10)
C58 C53 C54 120.3(7)
C58 C53 C59 120.9(8)
C54 C53 C59 118.9(8)
C58 C53 Re1 73.1(4)
C54 C53 Re1 72.4(4)
C59 C53 Re1 125.8(5)
C55 C54 C53 119.2(8)
C55 C54 C61A 113(2)
C53 C54 C61A 126.7(18)
C55 C54 C61B 128(2)
C53 C54 C61B 112(2)
C55 C54 Re1 71.5(5)
C53 C54 Re1 72.0(4)
C61A C54 Re1 138(2)
C61B C54 Re1 124(2)
C56 C55 C54 121.5(8)
C56 C55 C63A 109.4(14)
C54 C55 C63A 128.2(13)
C56 C55 C63B 126.4(12)
C54 C55 C63B 111.2(13)
C56 C55 Re1 72.8(5)
C54 C55 Re1 73.2(5)
C63A C55 Re1 135.5(11)
C63B C55 Re1 117.1(10)
C55 C56 C57 119.1(8)
C55 C56 C65A 121.8(11)
C57 C56 C65A 119.0(11)
C55 C56 Re1 72.2(5)
C57 C56 Re1 71.9(5)
C65A C56 Re1 131.0(6)
C58 C57 C56 120.3(8)
C58 C57 C67A 128.4(13)
C56 C57 C67A 110.0(14)
C58 C57 C67B 110.4(15)
C56 C57 C67B 128.6(14)
C58 C57 Re1 73.3(5)
C56 C57 Re1 72.2(5)
C67A C57 Re1 136.5(12)
C67B C57 Re1 117.9(14)
C69B C58 C53 125.8(19)
C69B C58 C57 113.5(19)
C53 C58 C57 119.6(8)
C53 C58 C69A 118(2)
C57 C58 C69A 122(2)
C69B C58 Re1 139(2)
C53 C58 Re1 72.0(4)
C57 C58 Re1 71.1(4)
C69A C58 Re1 124(3)
C60A C59 C53 112.9(17)
C53 C59 C60B 108(2)
C60A C59 H59A 109.0
C53 C59 H59A 109.0
C60A C59 H59B 109.0
C53 C59 H59B 109.0
H59A C59 H59B 107.8
C59 C60A H60A 109.5
C59 C60A H60B 109.5
H60A C60A H60B 109.5
C59 C60A H60C 109.5
H60A C60A H60C 109.5
H60B C60A H60C 109.5
C59 C60B H60D 109.5
C59 C60B H60E 109.5
H60D C60B H60E 109.5
C59 C60B H60F 109.5
H60D C60B H60F 109.5
H60E C60B H60F 109.5
C54 C61A C62A 107(3)
C54 C61A H61A 110.2
C62A C61A H61A 110.2
C54 C61A H61B 110.2
C62A C61A H61B 110.2
H61A C61A H61B 108.5
C62B C61B C54 122(4)
C62B C61B H61C 106.9
C54 C61B H61C 106.9
C62B C61B H61D 106.9
C54 C61B H61D 106.9
H61C C61B H61D 106.7
C61A C62A H62A 109.5
C61A C62A H62B 109.5
H62A C62A H62B 109.5
C61A C62A H62C 109.5
H62A C62A H62C 109.5
H62B C62A H62C 109.5
C61B C62B H62D 109.5
C61B C62B H62E 109.5
H62D C62B H62E 109.5
C61B C62B H62F 109.5
H62D C62B H62F 109.5
H62E C62B H62F 109.5
C64B C63B C55 108.9(15)
C64B C63B H63A 109.9
C55 C63B H63A 109.9
C64B C63B H63B 109.9
C55 C63B H63B 109.9
H63A C63B H63B 108.3
C55 C63A C64A 117.1(17)
C55 C63A H63C 108.0
C64A C63A H63C 108.0
C55 C63A H63D 108.0
C64A C63A H63D 108.0
H63C C63A H63D 107.3
C63B C64B H64A 109.5
C63B C64B H64B 109.5
H64A C64B H64B 109.5
C63B C64B H64C 109.5
H64A C64B H64C 109.5
H64B C64B H64C 109.5
C63A C64A H64D 109.5
C63A C64A H64E 109.5
H64D C64A H64E 109.5
C63A C64A H64F 109.5
H64D C64A H64F 109.5
H64E C64A H64F 109.5
C56 C65A C66A 114.2(9)
C56 C65A H65A 108.7
C66A C65A H65A 108.7
C56 C65A H65B 108.7
C66A C65A H65B 108.7
H65A C65A H65B 107.6
C65A C66A H66A 109.5
C65A C66A H66B 109.5
H66A C66A H66B 109.5
C65A C66A H66C 109.5
H66A C66A H66C 109.5
H66B C66A H66C 109.5
C68B C67B C57 105(2)
C68B C67B H67A 110.8
C57 C67B H67A 110.8
C68B C67B H67B 110.8
C57 C67B H67B 110.8
H67A C67B H67B 108.9
C57 C67A C68A 114.6(18)
C57 C67A H67C 108.6
C68A C67A H67C 108.6
C57 C67A H67D 108.6
C68A C67A H67D 108.6
H67C C67A H67D 107.6
C67B C68B H68A 109.5
C67B C68B H68B 109.5
H68A C68B H68B 109.5
C67B C68B H68C 109.5
H68A C68B H68C 109.5
H68B C68B H68C 109.5
C67A C68A H68D 109.5
C67A C68A H68E 109.5
H68D C68A H68E 109.5
C67A C68A H68F 109.5
H68D C68A H68F 109.5
H68E C68A H68F 109.5
C58 C69B C70B 113(4)
C58 C69B H69A 109.0
C70B C69B H69A 109.0
C58 C69B H69B 109.0
C70B C69B H69B 109.0
H69A C69B H69B 107.8
C70A C69A C58 117(3)
C70A C69A H69C 107.9
C58 C69A H69C 107.9
C70A C69A H69D 107.9
C58 C69A H69D 107.9
H69C C69A H69D 107.2
C69B C70B H70A 109.5
C69B C70B H70B 109.5
H70A C70B H70B 109.5
C69B C70B H70C 109.5
H70A C70B H70C 109.5
H70B C70B H70C 109.5
C69A C70A H70D 109.5
C69A C70A H70E 109.5
H70D C70A H70E 109.5
C69A C70A H70F 109.5
H70D C70A H70F 109.5
H70E C70A H70F 109.5

loop_
_geom_bond_atom_site_label_1
_geom_bond_atom_site_label_2
_geom_bond_distance
Re1 C52 1.897(10)
Re1 C51 1.926(11)
Re1 C50 1.935(12)
Re1 C55 2.326(9)
Re1 C57 2.328(8)
Re1 C56 2.332(8)
Re1 C53 2.343(7)
Re1 C54 2.348(8)
Re1 C58 2.357(8)
Al1 O2B 1.654(7)
Al1 O4B 1.672(7)
Al1 O4A 1.677(6)
Al1 O1B 1.692(7)
Al1 O1A 1.694(7)
Al1 O3A 1.720(6)
Al1 O3B 1.721(6)
Al1 O2A 1.743(6)
F1A F9A 1.20(2)
F1A C2A 1.366(9)
F2A C2A 1.317(8)
F3A C2A 1.300(9)
F4A C3A 1.323(9)
F4B C3B 1.332(9)
F5A C3A 1.330(9)
F5B C3B 1.323(9)
F6A C3A 1.327(9)
F6B C3B 1.327(9)
F7A C4A 1.327(9)
F7B C4B 1.327(9)
F8A C4A 1.330(9)
F8B C4B 1.330(10)
F9A C4A 1.330(9)
F9B C4B 1.324(9)
F10A C6A 1.329(9)
F10B C6B 1.328(9)
F11A C6A 1.334(9)
F11B C6B 1.335(9)
F12A C6A 1.336(9)
F12B C6B 1.320(9)
F13A C7A 1.330(9)
F13B C7B 1.330(9)
F14A C7A 1.338(9)
F14B C7B 1.321(9)
F15A C7A 1.333(9)
F15B C7B 1.331(10)
F16A C8A 1.328(9)
F16B C8B 1.340(9)
F17A C8A 1.329(9)
F17B C8B 1.335(9)
F18A C8A 1.330(8)
F18B C8B 1.330(9)
F19A C10A 1.335(9)
F19B C10B 1.330(8)
F20A C10A 1.333(8)
F20B C10B 1.332(9)
F21A C10A 1.327(9)
F21B C10B 1.335(9)
F22A C11A 1.335(8)
F22B C11B 1.331(9)
F23A C11A 1.337(9)
F23B C11B 1.332(9)
F24A C11A 1.327(9)
F24B C11B 1.329(9)
F25A C12A 1.328(9)
F25B C12B 1.338(9)
F26A C12A 1.330(8)
F26B C12B 1.337(9)
F27A C12A 1.329(9)
F27B C12B 1.332(9)
F28A C14A 1.321(9)
F28B C14B 1.332(9)
F29A C14A 1.327(9)
F29B C14B 1.331(9)
F30A C14A 1.334(9)
F30B C14B 1.329(9)
F31A C15A 1.332(9)
F31B C15B 1.323(9)
F32A C15A 1.333(9)
F32B C15B 1.331(9)
F33A C15A 1.340(9)
F33B C15B 1.330(9)
F34A C16A 1.320(9)
F34B C16B 1.332(9)
F35A C16A 1.335(9)
F35B C16B 1.325(9)
F36A C16A 1.335(9)
F36B C16B 1.325(9)
O1A C1A 1.339(6)
O1B C1A 1.344(7)
O2A C5A 1.346(7)
O2B C5B 1.350(7)
O3A C9A 1.359(7)
O3B C9B 1.358(7)
O4A C13A 1.356(7)
O4B C13B 1.334(7)
O5A C50 1.20(6)
O5B C50 1.15(2)
O6 C51 1.127(13)
O7 C52 1.147(13)
C1A C4B 1.539(9)
C1A C2A 1.540(8)
C1A C4A 1.550(8)
C1A C3A 1.557(8)
C1A C3B 1.561(9)
C5A C6A 1.544(8)
C5A C7A 1.546(8)
C5A C8A 1.560(8)
C5B C8B 1.537(9)
C5B C7B 1.553(9)
C5B C6B 1.555(9)
C9A C10A 1.542(8)
C9A C11A 1.545(8)
C9A C12A 1.552(8)
C9B C12B 1.537(8)
C9B C10B 1.545(8)
C9B C11B 1.551(8)
C13A C15A 1.536(8)
C13A C16A 1.547(8)
C13A C14A 1.554(8)
C13B C14B 1.547(8)
C13B C15B 1.552(8)
C13B C16B 1.556(9)
C53 C58 1.408(12)
C53 C54 1.437(12)
C53 C59 1.516(11)
C54 C55 1.416(13)
C54 C61A 1.47(4)
C54 C61B 1.63(5)
C55 C56 1.401(15)
C55 C63A 1.44(2)
C55 C63B 1.66(2)
C56 C57 1.434(15)
C56 C65A 1.520(13)
C57 C58 1.431(12)
C57 C67A 1.44(2)
C57 C67B 1.70(3)
C58 C69B 1.37(6)
C58 C69A 1.63(5)
C59 C60A 1.51(5)
C59 C60B 1.63(6)
C59 H59A 0.9900
C59 H59B 0.9900
C60A H60A 0.9800
C60A H60B 0.9800
C60A H60C 0.9800
C60B H60D 0.9800
C60B H60E 0.9800
C60B H60F 0.9800
C61A C62A 1.60(5)
C61A H61A 0.9900
C61A H61B 0.9900
C61B C62B 1.56(6)
C61B H61C 0.9900
C61B H61D 0.9900
C62A H62A 0.9800
C62A H62B 0.9800
C62A H62C 0.9800
C62B H62D 0.9800
C62B H62E 0.9800
C62B H62F 0.9800
C63B C64B 1.52(3)
C63B H63A 0.9900
C63B H63B 0.9900
C63A C64A 1.58(3)
C63A H63C 0.9900
C63A H63D 0.9900
C64B H64A 0.9800
C64B H64B 0.9800
C64B H64C 0.9800
C64A H64D 0.9800
C64A H64E 0.9800
C64A H64F 0.9800
C65A C66A 1.542(15)
C65A H65A 0.9900
C65A H65B 0.9900
C66A H66A 0.9800
C66A H66B 0.9800
C66A H66C 0.9800
C67B C68B 1.58(4)
C67B H67A 0.9900
C67B H67B 0.9900
C67A C68A 1.58(3)
C67A H67C 0.9900
C67A H67D 0.9900
C68B H68A 0.9800
C68B H68B 0.9800
C68B H68C 0.9800
C68A H68D 0.9800
C68A H68E 0.9800
C68A H68F 0.9800
C69B C70B 1.50(4)
C69B H69A 0.9900
C69B H69B 0.9900
C69A C70A 1.54(5)
C69A H69C 0.9900
C69A H69D 0.9900
C70B H70A 0.9800
C70B H70B 0.9800
C70B H70C 0.9800
C70A H70D 0.9800
C70A H70E 0.9800
C70A H70F 0.9800
